data_1517082
loop_
_publ_author_name
'Goldberg, Frederick W.'
'Magnus, Philip'
'Turnbull, Rachel'

_publ_section_title
;
 A mild thermal and acid-catalyzed rearrangement of O-aryl ethers into
 ortho-hydroxy arenes.
;
_journal_issue 20
_journal_name_full 'Organic letters'
_journal_page_first 4531
_journal_page_last 4534
_journal_paper_doi 10.1021/ol051943+
_journal_volume 7
_journal_year 2005
_chemical_formula_sum 'C21 H16 Br N O2'
_chemical_formula_weight 394.26
_chemical_name_systematic
; 
 ? 
;
_space_group_IT_number 2
_symmetry_cell_setting triclinic
_symmetry_space_group_name_Hall '-P 1'
_symmetry_space_group_name_H-M 'P -1'
_atom_sites_solution_hydrogens geom
_atom_sites_solution_primary direct
_atom_sites_solution_secondary difmap
_audit_creation_method SHELXL-97
_cell_angle_alpha 94.720(8)
_cell_angle_beta 91.124(6)
_cell_angle_gamma 105.433(13)
_cell_formula_units_Z 4
_cell_length_a 8.4348(8)
_cell_length_b 14.1792(18)
_cell_length_c 14.812(2)
_cell_measurement_temperature 153(2)
_cell_volume 1700.2(4)
_computing_cell_refinement 'Collect software, Nonius B.V. 1998'
_computing_data_collection 'Collect software, Nonius B.V. 1998'
_computing_data_reduction
;
DENZO and Scalepack (Otwinoski and Minor, 1997)
;
_computing_molecular_graphics 'XP SHELXTL/PC, Siemens Analytical'
_computing_structure_refinement 'XL SHELXTL/PC, Siemens Analytical'
_computing_structure_solution
;

SIR97 - Altomare A., Burla M.C., Camalli M., Cascarano G.L., Giacovazzo C., 
Guagliardi A., Moliterni A.G.G., Polidori G.,Spagna R.
;
_diffrn_ambient_temperature 153(2)
_diffrn_measured_fraction_theta_full 0.963
_diffrn_measured_fraction_theta_max 0.963
_diffrn_measurement_device_type 'Nonius Kappa CCD'
_diffrn_measurement_method \w-scans
_diffrn_radiation_monochromator graphite
_diffrn_radiation_source 'fine-focus sealed tube'
_diffrn_radiation_type MoK\a
_diffrn_radiation_wavelength 0.71073
_diffrn_reflns_av_R_equivalents 0.0000
_diffrn_reflns_av_sigmaI/netI 0.2855
_diffrn_reflns_limit_h_max 9
_diffrn_reflns_limit_h_min 0
_diffrn_reflns_limit_k_max 15
_diffrn_reflns_limit_k_min -16
_diffrn_reflns_limit_l_max 17
_diffrn_reflns_limit_l_min -17
_diffrn_reflns_number 5765
_diffrn_reflns_theta_full 25.00
_diffrn_reflns_theta_max 25.00
_diffrn_reflns_theta_min 2.91
_exptl_absorpt_coefficient_mu 2.432
_exptl_absorpt_correction_type none
_exptl_crystal_colour colorless
_exptl_crystal_density_diffrn 1.540
_exptl_crystal_density_method 'not measured'
_exptl_crystal_description plates
_exptl_crystal_F_000 800
_exptl_crystal_size_max 0.20
_exptl_crystal_size_mid 0.15
_exptl_crystal_size_min 0.06
_refine_diff_density_max 0.548
_refine_diff_density_min -0.426
_refine_diff_density_rms 0.107
_refine_ls_extinction_method none
_refine_ls_goodness_of_fit_ref 1.241
_refine_ls_hydrogen_treatment mixed
_refine_ls_matrix_type full
_refine_ls_number_parameters 451
_refine_ls_number_reflns 5765
_refine_ls_number_restraints 0
_refine_ls_restrained_S_all 1.241
_refine_ls_R_factor_all 0.2754
_refine_ls_R_factor_gt 0.1035
_refine_ls_shift/su_max 0.024
_refine_ls_shift/su_mean 0.006
_refine_ls_structure_factor_coef Fsqd
_refine_ls_weighting_details 'calc w=1/[\s^2^(Fo^2^)+(0.0200P)^2^] where P=(Fo^2^+2Fc^2^)/3'
_refine_ls_weighting_scheme calc
_refine_ls_wR_factor_gt 0.1280
_refine_ls_wR_factor_ref 0.1608
_reflns_number_gt 2229
_reflns_number_total 5765
_reflns_threshold_expression >2sigma(I)
_cod_data_source_file ol051943%2Bsi20050811_043406.cif
_cod_data_source_block bromo12
_cod_depositor_comments
;
The following automatic conversions were performed:

'_symmetry_cell_setting' value 'Triclinic' changed to 'triclinic'
according to
/usr/data/users/saulius/automatic-downloads/retrospective/ACS/lib/dictionaries/cif_core.dic
dictionary named 'cif_core.dic' version 2.4.2 from 2011-04-26.

Automatic conversion script
Id: cif_fix_values 2281 2013-09-26 08:29:07Z andrius 
;
_cod_original_sg_symbol_H-M P-1
_cod_database_code 1517082

loop_
_symmetry_equiv_pos_as_xyz
'x, y, z'
'-x, -y, -z'

loop_
_atom_site_label
_atom_site_type_symbol
_atom_site_fract_x
_atom_site_fract_y
_atom_site_fract_z
_atom_site_U_iso_or_equiv
_atom_site_adp_type
_atom_site_occupancy
_atom_site_symmetry_multiplicity
_atom_site_calc_flag
_atom_site_refinement_flags
Br1 Br 0.94544(14) 0.02913(9) 0.28309(7) 0.0593(4) Uani 1 1 d .
N1 N 0.9533(9) 0.0958(6) 0.0793(6) 0.047(3) Uani 1 1 d .
H1N H 0.9849 0.0413 0.0881 0.057 Uiso 1 1 d R
C2 C 0.9513(12) 0.1325(8) -0.0042(8) 0.041(3) Uani 1 1 d .
C3 C 0.8734(13) 0.2205(8) 0.0134(7) 0.042(3) Uani 1 1 d .
C4 C 0.8595(13) 0.2323(10) 0.1143(7) 0.045(3) Uani 1 1 d .
C5 C 0.8050(12) 0.2954(8) 0.1713(8) 0.049(3) Uani 1 1 d .
H5 H 0.7748 0.3492 0.1468 0.059 Uiso 1 1 d R
C6 C 0.7958(13) 0.2858(9) 0.2635(8) 0.055(3) Uani 1 1 d .
H6 H 0.7596 0.3318 0.3037 0.066 Uiso 1 1 d R
C7 C 0.8399(12) 0.2050(10) 0.2953(7) 0.053(4) Uani 1 1 d .
H7 H 0.8289 0.1946 0.3583 0.064 Uiso 1 1 d R
C8 C 0.8971(12) 0.1391(8) 0.2409(9) 0.054(3) Uani 1 1 d .
C9 C 0.9032(11) 0.1527(9) 0.1474(8) 0.044(3) Uani 1 1 d .
O10 O 0.9889(8) 0.1000(5) -0.0739(5) 0.053(2) Uani 1 1 d .
O11 O 0.9750(9) 0.3076(6) -0.0229(4) 0.053(2) Uani 1 1 d .
C12 C 1.1258(16) 0.3563(9) 0.0230(7) 0.043(3) Uani 1 1 d .
C13 C 1.2576(16) 0.3169(8) 0.0155(7) 0.049(3) Uani 1 1 d .
H13 H 1.2456 0.2542 -0.0179 0.059 Uiso 1 1 d R
C14 C 1.4071(14) 0.3703(10) 0.0570(8) 0.055(3) Uani 1 1 d .
H14 H 1.5001 0.3434 0.0532 0.066 Uiso 1 1 d R
C15 C 1.4298(14) 0.4616(10) 0.1044(7) 0.048(3) Uani 1 1 d .
C16 C 1.2972(17) 0.4984(9) 0.1073(7) 0.059(3) Uani 1 1 d .
H16 H 1.3117 0.5628 0.1377 0.070 Uiso 1 1 d R
C17 C 1.1403(14) 0.4463(10) 0.0686(7) 0.054(3) Uani 1 1 d .
H17A H 1.0457 0.4716 0.0739 0.065 Uiso 1 1 d R
C18 C 1.5913(13) 0.5175(9) 0.1489(7) 0.084(4) Uani 1 1 d .
H18A H 1.5820 0.5787 0.1782 0.125 Uiso 1 1 d R
H18B H 1.6222 0.4792 0.1933 0.125 Uiso 1 1 d R
H18C H 1.6737 0.5302 0.1044 0.125 Uiso 1 1 d R
C19 C 0.7114(13) 0.1977(9) -0.0413(8) 0.049(3) Uani 1 1 d .
C20 C 0.5697(15) 0.1435(9) -0.0035(7) 0.063(4) Uani 1 1 d .
H20 H 0.5778 0.1246 0.0568 0.075 Uiso 1 1 d R
C21 C 0.4234(14) 0.1172(8) -0.0519(8) 0.052(3) Uani 1 1 d .
H21 H 0.3258 0.0817 -0.0246 0.063 Uiso 1 1 d R
C22 C 0.4163(15) 0.1419(9) -0.1385(8) 0.067(4) Uani 1 1 d .
H22 H 0.3148 0.1202 -0.1741 0.080 Uiso 1 1 d R
C23 C 0.5572(17) 0.1984(9) -0.1746(8) 0.068(4) Uani 1 1 d .
H23 H 0.5494 0.2178 -0.2348 0.082 Uiso 1 1 d R
C24 C 0.7023(14) 0.2248(8) -0.1268(7) 0.049(3) Uani 1 1 d .
H24 H 0.7990 0.2636 -0.1526 0.059 Uiso 1 1 d R
Br1' Br 0.41876(14) 0.04106(10) 0.22244(7) 0.0628(5) Uani 1 1 d .
N1' N 0.4403(9) 0.0971(7) 0.4389(6) 0.047(2) Uani 1 1 d .
H1'N H 0.4578 0.0390 0.4195 0.057 Uiso 1 1 d R
C2' C 0.4464(13) 0.1314(9) 0.5270(8) 0.042(3) Uani 1 1 d .
C3' C 0.3860(14) 0.2248(9) 0.5333(7) 0.050(3) Uani 1 1 d .
C4' C 0.3770(12) 0.2396(9) 0.4329(8) 0.045(3) Uani 1 1 d .
C5' C 0.3392(12) 0.3161(9) 0.3936(8) 0.057(3) Uani 1 1 d .
H5' H 0.3244 0.3719 0.4303 0.068 Uiso 1 1 d R
C6' C 0.3211(13) 0.3088(10) 0.2968(8) 0.067(4) Uani 1 1 d .
H6' H 0.2931 0.3599 0.2666 0.080 Uiso 1 1 d R
C7' C 0.3462(12) 0.2298(9) 0.2477(7) 0.051(3) Uani 1 1 d .
H7' H 0.3356 0.2254 0.1828 0.061 Uiso 1 1 d R
C8' C 0.3880(11) 0.1497(9) 0.2879(7) 0.047(3) Uani 1 1 d .
C9' C 0.4015(12) 0.1631(9) 0.3819(8) 0.040(3) Uani 1 1 d .
O10' O 0.4844(8) 0.0941(5) 0.5928(5) 0.053(2) Uani 1 1 d .
O11' O 0.4815(9) 0.3049(5) 0.5915(4) 0.052(2) Uani 1 1 d .
C12' C 0.6508(15) 0.3384(9) 0.5843(8) 0.047(3) Uani 1 1 d .
C13' C 0.7433(15) 0.3082(8) 0.5215(7) 0.048(3) Uani 1 1 d .
H13' H 0.6924 0.2576 0.4748 0.058 Uiso 1 1 d R
C14' C 0.9130(15) 0.3508(9) 0.5255(7) 0.055(3) Uani 1 1 d .
H14' H 0.9793 0.3307 0.4797 0.066 Uiso 1 1 d R
C15' C 0.9903(15) 0.4212(9) 0.5927(9) 0.058(3) Uani 1 1 d .
C16' C 0.8940(16) 0.4532(8) 0.6547(8) 0.063(4) Uani 1 1 d .
H16' H 0.9449 0.5043 0.7010 0.076 Uiso 1 1 d R
C17' C 0.7231(15) 0.4146(9) 0.6511(7) 0.061(4) Uani 1 1 d .
H17' H 0.6555 0.4375 0.6944 0.073 Uiso 1 1 d R
C18' C 1.1772(12) 0.4650(8) 0.5975(7) 0.063(3) Uani 1 1 d .
H18D H 1.2095 0.5129 0.6489 0.094 Uiso 1 1 d R
H18E H 1.2298 0.4133 0.6030 0.094 Uiso 1 1 d R
H18F H 1.2096 0.4958 0.5430 0.094 Uiso 1 1 d R
C19' C 0.2111(14) 0.2002(7) 0.5725(7) 0.043(3) Uani 1 1 d .
C20' C 0.0787(14) 0.1413(8) 0.5207(7) 0.048(3) Uani 1 1 d .
H20' H 0.0932 0.1201 0.4588 0.058 Uiso 1 1 d R
C21' C -0.0752(13) 0.1146(8) 0.5589(9) 0.058(4) Uani 1 1 d .
H21' H -0.1691 0.0733 0.5242 0.070 Uiso 1 1 d R
C22' C -0.0912(16) 0.1481(9) 0.6487(9) 0.063(4) Uani 1 1 d .
H22' H -0.1977 0.1326 0.6743 0.076 Uiso 1 1 d R
C23' C 0.0450(17) 0.2020(8) 0.7009(8) 0.057(3) Uani 1 1 d .
H23' H 0.0325 0.2224 0.7632 0.069 Uiso 1 1 d R
C24' C 0.1960(14) 0.2262(8) 0.6626(7) 0.053(3) Uani 1 1 d .
H24' H 0.2917 0.2621 0.6991 0.064 Uiso 1 1 d R

loop_
_atom_site_aniso_label
_atom_site_aniso_U_11
_atom_site_aniso_U_22
_atom_site_aniso_U_33
_atom_site_aniso_U_23
_atom_site_aniso_U_13
_atom_site_aniso_U_12
Br1 0.0619(9) 0.0668(11) 0.0490(8) 0.0134(7) -0.0051(7) 0.0152(8)
N1 0.049(6) 0.059(7) 0.026(5) -0.005(5) -0.001(5) 0.003(5)
C2 0.029(7) 0.043(9) 0.046(8) -0.002(7) 0.007(6) 0.000(6)
C3 0.036(8) 0.036(9) 0.050(8) 0.010(6) 0.000(6) 0.000(7)
C4 0.034(7) 0.055(10) 0.043(8) 0.020(7) -0.007(6) 0.002(7)
C5 0.064(8) 0.046(9) 0.045(8) 0.001(7) -0.002(7) 0.030(7)
C6 0.057(8) 0.051(10) 0.054(9) -0.002(7) -0.003(7) 0.011(7)
C7 0.043(8) 0.078(11) 0.030(7) -0.001(8) -0.007(6) 0.006(8)
C8 0.042(8) 0.043(9) 0.068(9) -0.013(7) 0.007(7) 0.002(6)
C9 0.020(7) 0.063(10) 0.039(8) -0.017(8) -0.004(6) 0.000(6)
O10 0.056(5) 0.073(7) 0.037(5) 0.010(4) 0.011(4) 0.027(5)
O11 0.048(5) 0.057(6) 0.048(5) 0.009(4) -0.005(4) 0.004(5)
C12 0.063(10) 0.028(9) 0.044(7) 0.010(6) 0.003(7) 0.019(8)
C13 0.062(9) 0.034(9) 0.053(8) 0.009(6) 0.001(7) 0.015(8)
C14 0.043(9) 0.057(11) 0.067(8) 0.023(7) 0.003(7) 0.014(8)
C15 0.038(9) 0.057(11) 0.050(8) 0.017(7) -0.006(6) 0.009(8)
C16 0.059(9) 0.053(10) 0.061(8) 0.027(7) 0.003(8) 0.004(9)
C17 0.045(9) 0.059(11) 0.066(8) 0.019(7) 0.002(7) 0.022(8)
C18 0.057(9) 0.100(12) 0.095(9) 0.040(8) -0.012(8) 0.014(8)
C19 0.033(8) 0.067(10) 0.052(8) 0.011(7) 0.005(7) 0.020(7)
C20 0.060(9) 0.089(11) 0.049(8) 0.025(7) -0.009(8) 0.032(8)
C21 0.049(8) 0.054(9) 0.056(8) 0.005(7) -0.013(7) 0.018(7)
C22 0.055(9) 0.098(12) 0.039(8) -0.019(8) -0.031(7) 0.017(8)
C23 0.059(9) 0.082(12) 0.065(9) 0.010(8) -0.007(8) 0.022(8)
C24 0.039(8) 0.057(9) 0.053(8) 0.011(7) 0.000(7) 0.013(7)
Br1' 0.0649(9) 0.0704(12) 0.0507(8) 0.0072(7) 0.0033(7) 0.0135(8)
N1' 0.047(6) 0.052(7) 0.043(6) 0.015(6) 0.002(5) 0.010(5)
C2' 0.039(8) 0.050(10) 0.038(8) 0.000(7) 0.013(6) 0.011(7)
C3' 0.057(9) 0.050(10) 0.042(8) 0.003(7) -0.001(7) 0.012(8)
C4' 0.045(8) 0.038(9) 0.059(9) 0.014(7) -0.001(6) 0.021(7)
C5' 0.049(8) 0.067(11) 0.057(9) 0.006(7) 0.006(7) 0.021(7)
C6' 0.069(9) 0.097(13) 0.047(9) 0.021(8) 0.007(7) 0.039(9)
C7' 0.048(8) 0.067(11) 0.040(8) 0.023(8) -0.002(6) 0.017(7)
C8' 0.021(6) 0.070(10) 0.044(8) 0.013(7) 0.003(6) -0.001(6)
C9' 0.037(7) 0.031(9) 0.049(8) -0.003(7) 0.005(6) 0.005(6)
O10' 0.044(5) 0.074(7) 0.046(5) 0.020(4) 0.002(4) 0.023(4)
O11' 0.049(5) 0.051(6) 0.056(5) -0.003(4) -0.002(4) 0.014(4)
C12' 0.038(8) 0.044(9) 0.055(8) 0.012(7) -0.005(7) -0.001(7)
C13' 0.051(9) 0.052(9) 0.040(7) 0.003(6) 0.013(7) 0.009(8)
C14' 0.058(10) 0.061(10) 0.041(8) 0.003(7) 0.014(7) 0.007(8)
C15' 0.055(10) 0.053(10) 0.070(9) 0.017(8) -0.001(8) 0.016(8)
C16' 0.051(9) 0.059(10) 0.066(9) -0.008(7) -0.018(7) -0.002(8)
C17' 0.052(9) 0.067(10) 0.062(9) -0.007(8) 0.010(7) 0.019(8)
C18' 0.057(9) 0.060(10) 0.073(8) 0.007(7) -0.011(7) 0.020(7)
C19' 0.054(9) 0.033(8) 0.036(7) 0.005(6) 0.000(7) 0.001(6)
C20' 0.050(8) 0.058(9) 0.045(7) 0.007(7) 0.007(7) 0.026(7)
C21' 0.035(8) 0.065(10) 0.071(10) 0.025(8) 0.000(7) 0.001(7)
C22' 0.073(11) 0.059(10) 0.071(10) 0.032(8) 0.034(9) 0.033(8)
C23' 0.065(9) 0.048(9) 0.061(8) 0.013(7) -0.008(9) 0.017(8)
C24' 0.040(8) 0.070(10) 0.048(8) 0.020(7) 0.001(7) 0.005(7)

loop_
_atom_type_symbol
_atom_type_description
_atom_type_scat_dispersion_real
_atom_type_scat_dispersion_imag
_atom_type_scat_source
C C 0.0033 0.0016 'International Tables Vol C Tables 4.2.6.8 and 6.1.1.4'
H H 0.0000 0.0000 'International Tables Vol C Tables 4.2.6.8 and 6.1.1.4'
N N 0.0061 0.0033 'International Tables Vol C Tables 4.2.6.8 and 6.1.1.4'
O O 0.0106 0.0060 'International Tables Vol C Tables 4.2.6.8 and 6.1.1.4'
Br Br -0.2901 2.4595 'International Tables Vol C Tables 4.2.6.8 and 6.1.1.4'

loop_
_geom_angle_atom_site_label_1
_geom_angle_atom_site_label_2
_geom_angle_atom_site_label_3
_geom_angle
C2 N1 C9 112.4(10)
C2 N1 H1N 123.5
C9 N1 H1N 124.0
O10 C2 N1 127.4(11)
O10 C2 C3 128.0(11)
N1 C2 C3 104.4(9)
O11 C3 C4 113.4(9)
O11 C3 C19 104.2(9)
C4 C3 C19 115.1(9)
O11 C3 C2 110.2(8)
C4 C3 C2 104.9(10)
C19 C3 C2 108.9(9)
C5 C4 C9 120.1(10)
C5 C4 C3 133.8(12)
C9 C4 C3 105.8(11)
C4 C5 C6 121.9(11)
C4 C5 H5 118.5
C6 C5 H5 119.6
C5 C6 C7 117.0(10)
C5 C6 H6 121.3
C7 C6 H6 121.7
C8 C7 C6 123.7(11)
C8 C7 H7 117.7
C6 C7 H7 118.6
C7 C8 C9 116.6(11)
C7 C8 Br1 123.0(10)
C9 C8 Br1 120.1(9)
N1 C9 C4 111.9(11)
N1 C9 C8 127.5(12)
C4 C9 C8 120.7(10)
C12 O11 C3 118.1(8)
C17 C12 C13 121.6(11)
C17 C12 O11 118.3(11)
C13 C12 O11 119.9(11)
C12 C13 C14 118.1(11)
C12 C13 H13 120.3
C14 C13 H13 121.6
C15 C14 C13 123.2(11)
C15 C14 H14 117.7
C13 C14 H14 119.1
C16 C15 C14 116.3(11)
C16 C15 C18 121.4(13)
C14 C15 C18 122.3(12)
C15 C16 C17 123.1(12)
C15 C16 H16 117.5
C17 C16 H16 119.3
C12 C17 C16 117.6(11)
C12 C17 H17A 120.0
C16 C17 H17A 122.4
C15 C18 H18A 109.7
C15 C18 H18B 108.9
H18A C18 H18B 109.5
C15 C18 H18C 109.8
H18A C18 H18C 109.5
H18B C18 H18C 109.5
C24 C19 C20 119.5(11)
C24 C19 C3 122.1(11)
C20 C19 C3 118.4(10)
C21 C20 C19 120.3(10)
C21 C20 H20 121.0
C19 C20 H20 118.6
C20 C21 C22 119.8(11)
C20 C21 H21 119.8
C22 C21 H21 120.4
C21 C22 C23 119.4(11)
C21 C22 H22 120.1
C23 C22 H22 120.5
C24 C23 C22 120.9(11)
C24 C23 H23 120.5
C22 C23 H23 118.6
C23 C24 C19 120.0(11)
C23 C24 H24 120.1
C19 C24 H24 119.8
C2' N1' C9' 111.4(10)
C2' N1' H1'N 124.0
C9' N1' H1'N 124.6
O10' C2' N1' 127.5(12)
O10' C2' C3' 124.0(10)
N1' C2' C3' 108.4(10)
O11' C3' C4' 117.0(10)
O11' C3' C2' 115.8(9)
C4' C3' C2' 99.4(9)
O11' C3' C19' 105.1(9)
C4' C3' C19' 110.8(9)
C2' C3' C19' 108.6(9)
C9' C4' C5' 120.8(11)
C9' C4' C3' 111.1(11)
C5' C4' C3' 128.0(11)
C4' C5' C6' 117.8(11)
C4' C5' H5' 120.7
C6' C5' H5' 121.5
C7' C6' C5' 119.5(12)
C7' C6' H6' 119.9
C5' C6' H6' 120.6
C6' C7' C8' 123.4(11)
C6' C7' H7' 119.4
C8' C7' H7' 117.2
C9' C8' C7' 112.9(10)
C9' C8' Br1' 123.2(10)
C7' C8' Br1' 123.9(9)
C4' C9' C8' 125.7(12)
C4' C9' N1' 108.9(10)
C8' C9' N1' 125.4(11)
C12' O11' C3' 121.1(8)
C13' C12' O11' 127.5(11)
C13' C12' C17' 120.3(10)
O11' C12' C17' 112.1(11)
C12' C13' C14' 119.3(10)
C12' C13' H13' 119.8
C14' C13' H13' 120.9
C15' C14' C13' 122.5(10)
C15' C14' H14' 117.9
C13' C14' H14' 119.6
C16' C15' C14' 117.6(11)
C16' C15' C18' 120.6(12)
C14' C15' C18' 121.8(12)
C15' C16' C17' 121.5(11)
C15' C16' H16' 119.1
C17' C16' H16' 119.4
C12' C17' C16' 118.8(10)
C12' C17' H17' 119.8
C16' C17' H17' 121.4
C15' C18' H18D 110.3
C15' C18' H18E 109.1
H18D C18' H18E 109.5
C15' C18' H18F 109.0
H18D C18' H18F 109.5
H18E C18' H18F 109.5
C24' C19' C20' 120.7(10)
C24' C19' C3' 118.7(10)
C20' C19' C3' 119.9(10)
C19' C20' C21' 119.2(10)
C19' C20' H20' 119.6
C21' C20' H20' 121.2
C22' C21' C20' 119.3(11)
C22' C21' H21' 120.1
C20' C21' H21' 120.6
C23' C22' C21' 120.5(11)
C23' C22' H22' 120.0
C21' C22' H22' 119.5
C22' C23' C24' 119.4(11)
C22' C23' H23' 119.4
C24' C23' H23' 121.2
C19' C24' C23' 120.6(11)
C19' C24' H24' 119.7
C23' C24' H24' 119.7

loop_
_geom_bond_atom_site_label_1
_geom_bond_atom_site_label_2
_geom_bond_distance
Br1 C8 1.865(12)
N1 C2 1.381(12)
N1 C9 1.383(11)
N1 H1N 0.9001
C2 O10 1.180(10)
C2 C3 1.563(13)
C3 O11 1.454(11)
C3 C4 1.501(13)
C3 C19 1.518(13)
C4 C5 1.356(12)
C4 C9 1.398(14)
C5 C6 1.386(12)
C5 H5 0.9599
C6 C7 1.408(14)
C6 H6 0.9600
C7 C8 1.373(13)
C7 H7 0.9601
C8 C9 1.414(13)
O11 C12 1.407(12)
C12 C17 1.369(13)
C12 C13 1.373(13)
C13 C14 1.388(13)
C13 H13 0.9601
C14 C15 1.385(13)
C14 H14 0.9600
C15 C16 1.354(13)
C15 C18 1.491(13)
C16 C17 1.416(13)
C16 H16 0.9600
C17 H17A 0.9601
C18 H18A 0.9600
C18 H18B 0.9601
C18 H18C 0.9600
C19 C24 1.359(13)
C19 C20 1.394(13)
C20 C21 1.360(13)
C20 H20 0.9600
C21 C22 1.361(13)
C21 H21 0.9600
C22 C23 1.389(13)
C22 H22 0.9600
C23 C24 1.349(13)
C23 H23 0.9599
C24 H24 0.9599
Br1' C8' 1.832(11)
N1' C2' 1.349(11)
N1' C9' 1.407(12)
N1' H1'N 0.9001
C2' O10' 1.223(12)
C2' C3' 1.536(14)
C3' O11' 1.417(11)
C3' C4' 1.521(13)
C3' C19' 1.558(13)
C4' C9' 1.335(12)
C4' C5' 1.378(13)
C5' C6' 1.432(13)
C5' H5' 0.9600
C6' C7' 1.351(13)
C6' H6' 0.9601
C7' C8' 1.444(14)
C7' H7' 0.9601
C8' C9' 1.387(12)
O11' C12' 1.389(11)
C12' C13' 1.340(12)
C12' C17' 1.403(12)
C13' C14' 1.396(12)
C13' H13' 0.9600
C14' C15' 1.370(13)
C14' H14' 0.9600
C15' C16' 1.366(13)
C15' C18' 1.531(14)
C16' C17' 1.397(13)
C16' H16' 0.9600
C17' H17' 0.9599
C18' H18D 0.9600
C18' H18E 0.9600
C18' H18F 0.9600
C19' C24' 1.372(11)
C19' C20' 1.378(12)
C20' C21' 1.397(12)
C20' H20' 0.9600
C21' C22' 1.397(12)
C21' H21' 0.9600
C22' C23' 1.379(13)
C22' H22' 0.9600
C23' C24' 1.375(12)
C23' H23' 0.9599
C24' H24' 0.9600

loop_
_geom_hbond_atom_site_label_D
_geom_hbond_atom_site_label_H
_geom_hbond_atom_site_label_A
_geom_hbond_distance_DH
_geom_hbond_distance_HA
_geom_hbond_distance_DA
_geom_hbond_angle_DHA
_geom_hbond_site_symmetry_A
N1 H1N O10 0.90 2.07 2.939(12) 162.5 2_755
N1' H1'N O10' 0.90 2.07 2.949(12) 166.2 2_656

loop_
_geom_torsion_atom_site_label_1
_geom_torsion_atom_site_label_2
_geom_torsion_atom_site_label_3
_geom_torsion_atom_site_label_4
_geom_torsion
C9 N1 C2 O10 179.3(10)
C9 N1 C2 C3 -5.7(10)
O10 C2 C3 O11 -54.9(14)
N1 C2 C3 O11 130.2(8)
O10 C2 C3 C4 -177.4(10)
N1 C2 C3 C4 7.7(10)
O10 C2 C3 C19 58.9(14)
N1 C2 C3 C19 -116.0(9)
O11 C3 C4 C5 58.4(16)
C19 C3 C4 C5 -61.5(16)
C2 C3 C4 C5 178.8(11)
O11 C3 C4 C9 -127.4(9)
C19 C3 C4 C9 112.7(11)
C2 C3 C4 C9 -7.0(11)
C9 C4 C5 C6 2.1(16)
C3 C4 C5 C6 175.7(11)
C4 C5 C6 C7 -2.3(16)
C5 C6 C7 C8 2.8(17)
C6 C7 C8 C9 -3.0(16)
C6 C7 C8 Br1 -177.0(8)
C2 N1 C9 C4 1.4(12)
C2 N1 C9 C8 -177.1(10)
C5 C4 C9 N1 179.1(9)
C3 C4 C9 N1 3.9(12)
C5 C4 C9 C8 -2.4(16)
C3 C4 C9 C8 -177.5(9)
C7 C8 C9 N1 -178.9(9)
Br1 C8 C9 N1 -4.8(14)
C7 C8 C9 C4 2.7(15)
Br1 C8 C9 C4 176.8(8)
C4 C3 O11 C12 44.7(13)
C19 C3 O11 C12 170.6(8)
C2 C3 O11 C12 -72.7(11)
C3 O11 C12 C17 -109.6(11)
C3 O11 C12 C13 75.4(12)
C17 C12 C13 C14 1.1(16)
O11 C12 C13 C14 175.9(9)
C12 C13 C14 C15 -0.9(16)
C13 C14 C15 C16 -1.2(16)
C13 C14 C15 C18 179.7(10)
C14 C15 C16 C17 3.1(16)
C18 C15 C16 C17 -177.8(9)
C13 C12 C17 C16 0.7(16)
O11 C12 C17 C16 -174.2(8)
C15 C16 C17 C12 -2.9(16)
O11 C3 C19 C24 26.6(14)
C4 C3 C19 C24 151.5(11)
C2 C3 C19 C24 -91.1(13)
O11 C3 C19 C20 -156.4(10)
C4 C3 C19 C20 -31.5(15)
C2 C3 C19 C20 85.9(12)
C24 C19 C20 C21 0.4(17)
C3 C19 C20 C21 -176.7(10)
C19 C20 C21 C22 1.7(17)
C20 C21 C22 C23 -3.5(18)
C21 C22 C23 C24 3.4(19)
C22 C23 C24 C19 -1.3(18)
C20 C19 C24 C23 -0.6(17)
C3 C19 C24 C23 176.4(10)
C9' N1' C2' O10' -176.2(10)
C9' N1' C2' C3' 7.4(12)
O10' C2' C3' O11' 48.2(15)
N1' C2' C3' O11' -135.3(9)
O10' C2' C3' C4' 174.4(10)
N1' C2' C3' C4' -9.0(11)
O10' C2' C3' C19' -69.8(14)
N1' C2' C3' C19' 106.8(10)
O11' C3' C4' C9' 133.5(10)
C2' C3' C4' C9' 8.1(12)
C19' C3' C4' C9' -106.0(11)
O11' C3' C4' C5' -50.4(16)
C2' C3' C4' C5' -175.8(11)
C19' C3' C4' C5' 70.0(15)
C9' C4' C5' C6' 2.3(16)
C3' C4' C5' C6' -173.4(10)
C4' C5' C6' C7' -1.9(16)
C5' C6' C7' C8' 1.2(17)
C6' C7' C8' C9' -0.7(15)
C6' C7' C8' Br1' 178.9(9)
C5' C4' C9' C8' -2.0(18)
C3' C4' C9' C8' 174.4(10)
C5' C4' C9' N1' 179.1(9)
C3' C4' C9' N1' -4.5(13)
C7' C8' C9' C4' 1.1(15)
Br1' C8' C9' C4' -178.5(9)
C7' C8' C9' N1' 179.8(9)
Br1' C8' C9' N1' 0.2(15)
C2' N1' C9' C4' -2.0(13)
C2' N1' C9' C8' 179.2(9)
C4' C3' O11' C12' -65.1(13)
C2' C3' O11' C12' 51.6(13)
C19' C3' O11' C12' 171.5(8)
C3' O11' C12' C13' 5.2(16)
C3' O11' C12' C17' -176.8(9)
O11' C12' C13' C14' -179.8(10)
C17' C12' C13' C14' 2.4(17)
C12' C13' C14' C15' 1.6(18)
C13' C14' C15' C16' -3.4(18)
C13' C14' C15' C18' 178.3(10)
C14' C15' C16' C17' 1.2(18)
C18' C15' C16' C17' 179.6(10)
C13' C12' C17' C16' -4.4(17)
O11' C12' C17' C16' 177.5(9)
C15' C16' C17' C12' 2.6(18)
O11' C3' C19' C24' -24.3(13)
C4' C3' C19' C24' -151.6(10)
C2' C3' C19' C24' 100.3(11)
O11' C3' C19' C20' 165.0(9)
C4' C3' C19' C20' 37.7(14)
C2' C3' C19' C20' -70.5(13)
C24' C19' C20' C21' 5.2(16)
C3' C19' C20' C21' 175.8(9)
C19' C20' C21' C22' -0.2(16)
C20' C21' C22' C23' -3.8(17)
C21' C22' C23' C24' 2.7(17)
C20' C19' C24' C23' -6.4(17)
C3' C19' C24' C23' -177.1(10)
C22' C23' C24' C19' 2.4(17)
